data_4332298
loop_
_publ_author_name
'Lin, Ping'
'Clegg, William'
'Harrington, Ross W.'
'Henderson, Richard A.'
'Fletcher, Ashleigh J.'
'Bell, Jon'
'Thomas, K. Mark'

_publ_section_title
;
 Assembly of Heterometallic Clusters and Coordination Polymers by
 Combining Mo&#x2212;S-Based Clusters with Mn2+
;
_journal_issue 10
_journal_name_full 'Inorganic Chemistry'
_journal_page_first 4284
_journal_page_last 4302
_journal_paper_doi 10.1021/ic060205u
_journal_volume 45
_journal_year 2006
_chemical_formula_moiety 'C30 H44 N4 O4 S12 Mo4 Mn 2-, C26 H32 N4 Mn 2+, 6 C H4 O'
_chemical_formula_sum 'C66 H100 Mn2 Mo4 N8 O12 S12'
_chemical_formula_weight 2075.90
_chemical_name_systematic
;
 ?
;
_space_group_IT_number 2
_symmetry_cell_setting triclinic
_symmetry_space_group_name_Hall '-P 1'
_symmetry_space_group_name_H-M 'P -1'
_atom_sites_solution_hydrogens difmap
_atom_sites_solution_primary direct
_atom_sites_solution_secondary difmap
_audit_creation_method SHELXL-97
_cell_angle_alpha 89.331(9)
_cell_angle_beta 84.978(11)
_cell_angle_gamma 63.933(8)
_cell_formula_units_Z 1
_cell_length_a 11.9446(11)
_cell_length_b 12.1041(9)
_cell_length_c 17.3420(18)
_cell_measurement_reflns_used 821
_cell_measurement_temperature 150(2)
_cell_measurement_theta_max 27.5
_cell_measurement_theta_min 4.0
_cell_volume 2242.6(4)
_computing_cell_refinement EvalCCD
_computing_data_collection 'Nonius COLLECT'
_computing_data_reduction EvalCCD
_computing_molecular_graphics 'Bruker SHELXTL'
_computing_publication_material 'Bruker SHELXTL and local programs'
_computing_structure_refinement 'Bruker SHELXTL'
_computing_structure_solution 'Bruker SHELXTL'
_diffrn_ambient_temperature 150(2)
_diffrn_measured_fraction_theta_full 0.994
_diffrn_measured_fraction_theta_max 0.994
_diffrn_measurement_device_type 'Nonius KappaCCD diffractometer'
_diffrn_measurement_method '\f and \w scans'
_diffrn_radiation_monochromator graphite
_diffrn_radiation_source 'sealed tube'
_diffrn_radiation_type MoK\a
_diffrn_radiation_wavelength 0.71073
_diffrn_reflns_av_R_equivalents 0.0630
_diffrn_reflns_av_sigmaI/netI 0.0547
_diffrn_reflns_limit_h_max 15
_diffrn_reflns_limit_h_min -15
_diffrn_reflns_limit_k_max 15
_diffrn_reflns_limit_k_min -15
_diffrn_reflns_limit_l_max 22
_diffrn_reflns_limit_l_min -22
_diffrn_reflns_number 45379
_diffrn_reflns_theta_full 26.00
_diffrn_reflns_theta_max 27.50
_diffrn_reflns_theta_min 3.99
_diffrn_standards_number 0
_exptl_absorpt_coefficient_mu 1.150
_exptl_absorpt_correction_T_max 0.846
_exptl_absorpt_correction_T_min 0.739
_exptl_absorpt_correction_type multi-scan
_exptl_absorpt_process_details SADABS
_exptl_crystal_colour orange
_exptl_crystal_density_diffrn 1.537
_exptl_crystal_density_method 'not measured'
_exptl_crystal_description block
_exptl_crystal_F_000 1058
_exptl_crystal_size_max 0.28
_exptl_crystal_size_mid 0.24
_exptl_crystal_size_min 0.15
_refine_diff_density_max 1.442
_refine_diff_density_min -0.889
_refine_diff_density_rms 0.112
_refine_ls_extinction_method none
_refine_ls_goodness_of_fit_ref 1.078
_refine_ls_hydrogen_treatment constr
_refine_ls_matrix_type full
_refine_ls_number_parameters 475
_refine_ls_number_reflns 10260
_refine_ls_number_restraints 352
_refine_ls_restrained_S_all 1.067
_refine_ls_R_factor_all 0.0576
_refine_ls_R_factor_gt 0.0403
_refine_ls_shift/su_max 0.001
_refine_ls_shift/su_mean 0.000
_refine_ls_structure_factor_coef Fsqd
_refine_ls_weighting_details 'calc w=1/[\s^2^(Fo^2^)+(0.0712P)^2^+0.0000P] where P=(Fo^2^+2Fc^2^)/3'
_refine_ls_weighting_scheme calc
_refine_ls_wR_factor_gt 0.1137
_refine_ls_wR_factor_ref 0.1212
_reflns_number_gt 7881
_reflns_number_total 10260
_reflns_threshold_expression I>2\s(I)
_cod_data_source_file ic060205usup2.cif
_cod_data_source_block 2_rah109
_cod_database_code 4332298

loop_
_symmetry_equiv_pos_as_xyz
'x, y, z'
'-x, -y, -z'

loop_
_atom_site_label
_atom_site_type_symbol
_atom_site_fract_x
_atom_site_fract_y
_atom_site_fract_z
_atom_site_U_iso_or_equiv
_atom_site_adp_type
_atom_site_occupancy
_atom_site_symmetry_multiplicity
_atom_site_calc_flag
_atom_site_refinement_flags
_atom_site_disorder_assembly
_atom_site_disorder_group
Mo1 Mo 0.29380(2) 0.85431(2) 0.222709(15) 0.02191(9) Uani 1 1 d . . .
Mo2 Mo 0.46129(2) 0.96340(2) 0.228218(15) 0.02045(9) Uani 1 1 d . . .
Mn1 Mn 0.5000 1.0000 0.0000 0.02035(15) Uani 1 2 d S . .
S1 S 0.07906(9) 0.92426(9) 0.27693(7) 0.0446(3) Uani 1 1 d . . .
S2 S 0.30976(9) 0.65541(8) 0.26623(5) 0.0338(2) Uani 1 1 d . . .
S3 S 0.24443(8) 1.05669(7) 0.25870(5) 0.02863(19) Uani 1 1 d . . .
S4 S 0.50650(7) 0.75720(7) 0.24597(5) 0.02450(18) Uani 1 1 d . . .
S5 S 0.42750(9) 1.14489(8) 0.30175(6) 0.0387(2) Uani 1 1 d . . .
S6 S 0.66480(9) 0.88796(8) 0.27750(6) 0.0353(2) Uani 1 1 d . . .
O1 O 0.2882(2) 0.8493(2) 0.12607(13) 0.0285(5) Uani 1 1 d . . .
O2 O 0.48575(19) 0.98623(18) 0.13075(12) 0.0231(5) Uani 1 1 d . . .
N1 N 0.2958(2) 1.0543(2) -0.00574(15) 0.0246(6) Uani 1 1 d . . .
N2 N -0.4470(2) 1.7951(2) -0.02274(16) 0.0249(6) Uani 1 1 d . . .
C1 C 0.0537(4) 0.7860(4) 0.2705(3) 0.0519(11) Uani 1 1 d U . .
H1A H -0.0291 0.8022 0.2968 0.062 Uiso 1 1 calc R . .
H1B H 0.0548 0.7644 0.2154 0.062 Uiso 1 1 calc R . .
C2 C 0.1548(4) 0.6807(4) 0.3078(3) 0.0488(10) Uani 1 1 d U . .
H2A H 0.1442 0.6050 0.3007 0.059 Uiso 1 1 calc R . .
H2B H 0.1469 0.6987 0.3641 0.059 Uiso 1 1 calc R . .
C3 C 0.5754(4) 1.1216(4) 0.3385(2) 0.0465(10) Uani 1 1 d U . .
H3A H 0.5815 1.2006 0.3385 0.056 Uiso 1 1 calc R . .
H3B H 0.5769 1.0942 0.3926 0.056 Uiso 1 1 calc R . .
C4 C 0.6864(4) 1.0266(4) 0.2894(2) 0.0431(9) Uani 1 1 d U . .
H4A H 0.7641 1.0063 0.3146 0.052 Uiso 1 1 calc R . .
H4B H 0.6947 1.0602 0.2380 0.052 Uiso 1 1 calc R . .
C5 C 0.2491(3) 1.0369(3) -0.0694(2) 0.0308(7) Uani 1 1 d U . .
H5 H 0.3059 0.9935 -0.1125 0.037 Uiso 1 1 calc R . .
C6 C 0.1217(3) 1.0791(3) -0.0757(2) 0.0302(7) Uani 1 1 d U . .
H6 H 0.0937 1.0643 -0.1224 0.036 Uiso 1 1 calc R . .
C7 C 0.0357(3) 1.1423(3) -0.0145(2) 0.0272(7) Uani 1 1 d U . .
C8 C 0.0856(3) 1.1561(3) 0.0526(2) 0.0383(9) Uani 1 1 d U . .
H8 H 0.0310 1.1964 0.0972 0.046 Uiso 1 1 calc R . .
C9 C 0.2126(3) 1.1119(3) 0.0549(2) 0.0362(9) Uani 1 1 d U . .
H9 H 0.2431 1.1226 0.1017 0.043 Uiso 1 1 calc R . .
C10 C -0.1033(3) 1.1970(3) -0.0202(2) 0.0320(8) Uani 1 1 d U . .
H10A H -0.1440 1.1771 0.0265 0.038 Uiso 1 1 calc R . .
H10B H -0.1200 1.1600 -0.0658 0.038 Uiso 1 1 calc R . .
C11 C -0.1603(3) 1.3380(3) -0.0278(2) 0.0275(7) Uani 1 1 d U . .
H11A H -0.1447 1.3746 0.0184 0.033 Uiso 1 1 calc R . .
H11B H -0.1177 1.3574 -0.0738 0.033 Uiso 1 1 calc R . .
C12 C -0.3020(3) 1.3968(3) -0.0357(2) 0.0272(7) Uani 1 1 d U . .
H12A H -0.3173 1.3693 -0.0856 0.033 Uiso 1 1 calc R . .
H12B H -0.3439 1.3689 0.0065 0.033 Uiso 1 1 calc R . .
C13 C -0.3573(3) 1.5357(3) -0.03232(19) 0.0237(7) Uani 1 1 d U . .
C14 C -0.3737(5) 1.6058(3) -0.0965(2) 0.0503(11) Uani 1 1 d U . .
H14 H -0.3539 1.5671 -0.1464 0.060 Uiso 1 1 calc R . .
C15 C -0.4191(5) 1.7332(3) -0.0897(2) 0.0532(12) Uani 1 1 d U . .
H15 H -0.4306 1.7783 -0.1359 0.064 Uiso 1 1 calc R . .
C16 C -0.4373(4) 1.7270(3) 0.0396(2) 0.0384(9) Uani 1 1 d U . .
H16 H -0.4611 1.7680 0.0889 0.046 Uiso 1 1 calc R . .
C17 C -0.3948(4) 1.6009(3) 0.0371(2) 0.0408(9) Uani 1 1 d U . .
H17 H -0.3915 1.5587 0.0840 0.049 Uiso 1 1 calc R . .
Mn2 Mn 0.5000 0.5000 0.5000 0.0462(2) Uani 1 2 d S . .
N3 N 0.3314(3) 0.4540(3) 0.5044(2) 0.0529(10) Uani 1 1 d . . .
O3 O 0.5187(3) 0.4895(3) 0.37388(15) 0.0552(8) Uani 1 1 d D . .
C18 C 0.2959(4) 0.4276(4) 0.4387(3) 0.0551(11) Uani 1 1 d U . .
H18 H 0.3343 0.4389 0.3909 0.066 Uiso 1 1 calc R . .
C19 C 0.2069(5) 0.3850(4) 0.4369(3) 0.0576(12) Uani 1 1 d U . .
H19 H 0.1847 0.3674 0.3888 0.069 Uiso 1 1 calc R . .
C20 C 0.1490(5) 0.3678(4) 0.5071(3) 0.0631(13) Uani 1 1 d U . .
C21 C 0.1844(6) 0.3987(5) 0.5747(3) 0.0736(15) Uani 1 1 d U . .
H21 H 0.1467 0.3903 0.6235 0.088 Uiso 1 1 calc R . .
C22 C 0.2725(5) 0.4407(5) 0.5709(3) 0.0679(13) Uani 1 1 d U . .
H22 H 0.2941 0.4621 0.6181 0.081 Uiso 1 1 calc R . .
C23 C 0.0575(6) 0.3096(5) 0.5085(4) 0.094(2) Uani 1 1 d U . .
H23A H -0.0182 0.3640 0.5419 0.113 Uiso 1 1 calc R A 1
H23B H 0.0319 0.3140 0.4553 0.113 Uiso 1 1 calc R A 1
C24 C 0.0930(13) 0.1792(10) 0.5343(8) 0.071(3) Uani 0.485(10) 1 d PU . 1
H24A H 0.1728 0.1562 0.5576 0.085 Uiso 0.485(10) 1 calc PR . 1
H24B H 0.0304 0.1895 0.5784 0.085 Uiso 0.485(10) 1 calc PR . 1
C25 C 0.1087(8) 0.0799(8) 0.5001(6) 0.048(2) Uani 0.485(10) 1 d PU . 1
H25A H 0.1162 0.0981 0.4446 0.058 Uiso 0.485(10) 1 calc PR . 1
H25B H 0.0254 0.0805 0.5095 0.058 Uiso 0.485(10) 1 calc PR . 1
C26 C 0.1983(7) -0.0559(5) 0.5026(4) 0.036(2) Uani 0.485(10) 1 d PGU . 1
C27 C 0.3069(7) -0.1036(6) 0.4523(3) 0.038(2) Uani 0.485(10) 1 d PGU . 1
H27 H 0.3267 -0.0507 0.4189 0.045 Uiso 0.485(10) 1 calc PR . 1
C28 C 0.3866(6) -0.2288(6) 0.4510(4) 0.031(2) Uani 0.485(10) 1 d PGU . 1
H28 H 0.4609 -0.2614 0.4166 0.037 Uiso 0.485(10) 1 calc PR . 1
N4 N 0.3577(7) -0.3062(5) 0.4999(6) 0.031(2) Uani 0.485(10) 1 d PG . 1
C29 C 0.2491(7) -0.2585(6) 0.5501(5) 0.040(3) Uani 0.485(10) 1 d PGU . 1
H29 H 0.2293 -0.3115 0.5835 0.048 Uiso 0.485(10) 1 calc PR . 1
C30 C 0.1693(6) -0.1333(6) 0.5515(4) 0.036(2) Uani 0.485(10) 1 d PGU . 1
H30 H 0.0951 -0.1007 0.5858 0.043 Uiso 0.485(10) 1 calc PR . 1
C24A C 0.1768(11) 0.1547(8) 0.5097(7) 0.059(3) Uani 0.515(10) 1 d PU . 2
H24C H 0.2607 0.1528 0.5068 0.070 Uiso 0.515(10) 1 calc PR . 2
H24D H 0.1646 0.1143 0.5575 0.070 Uiso 0.515(10) 1 calc PR . 2
C25A C 0.1682(13) 0.1139(10) 0.4646(7) 0.074(3) Uani 0.515(10) 1 d PU . 2
H25C H 0.2078 0.1325 0.4169 0.088 Uiso 0.515(10) 1 calc PR . 2
H25D H 0.0793 0.1365 0.4581 0.088 Uiso 0.515(10) 1 calc PR . 2
C26A C 0.2448(7) -0.0326(4) 0.4877(5) 0.056(3) Uani 0.515(10) 1 d PGU . 2
C27A C 0.3629(8) -0.0894(6) 0.4477(4) 0.047(2) Uani 0.515(10) 1 d PGU . 2
H27A H 0.3962 -0.0415 0.4191 0.057 Uiso 0.515(10) 1 calc PR . 2
C28A C 0.4323(7) -0.2163(6) 0.4496(5) 0.058(3) Uani 0.515(10) 1 d PGU . 2
H28A H 0.5130 -0.2551 0.4222 0.069 Uiso 0.515(10) 1 calc PR . 2
N4A N 0.3836(7) -0.2864(5) 0.4915(6) 0.041(3) Uani 0.515(10) 1 d PG . 2
C29A C 0.2655(7) -0.2297(6) 0.5315(5) 0.032(2) Uani 0.515(10) 1 d PGU . 2
H29A H 0.2322 -0.2776 0.5602 0.038 Uiso 0.515(10) 1 calc PR . 2
C30A C 0.1961(6) -0.1028(6) 0.5296(5) 0.045(3) Uani 0.515(10) 1 d PGU . 2
H30A H 0.1153 -0.0640 0.5570 0.054 Uiso 0.515(10) 1 calc PR . 2
H3C H 0.455(3) 0.542(3) 0.348(2) 0.067(15) Uiso 1 1 d D . .
H3D H 0.567(3) 0.430(3) 0.340(2) 0.062(14) Uiso 1 1 d D . .

loop_
_atom_site_aniso_label
_atom_site_aniso_U_11
_atom_site_aniso_U_22
_atom_site_aniso_U_33
_atom_site_aniso_U_23
_atom_site_aniso_U_13
_atom_site_aniso_U_12
Mo1 0.02165(15) 0.02245(15) 0.01915(15) -0.00059(10) -0.00235(11) -0.00732(11)
Mo2 0.02313(15) 0.01887(15) 0.01685(14) -0.00020(10) -0.00485(10) -0.00639(11)
Mn1 0.0205(3) 0.0145(3) 0.0218(3) 0.0000(2) -0.0072(3) -0.0029(3)
S1 0.0266(5) 0.0429(6) 0.0576(7) -0.0004(5) 0.0087(4) -0.0113(4)
S2 0.0356(5) 0.0324(5) 0.0355(5) 0.0102(4) -0.0064(4) -0.0164(4)
S3 0.0252(4) 0.0232(4) 0.0291(4) -0.0054(3) -0.0014(3) -0.0030(3)
S4 0.0234(4) 0.0202(4) 0.0259(4) 0.0029(3) -0.0039(3) -0.0057(3)
S5 0.0447(5) 0.0319(5) 0.0367(5) -0.0132(4) -0.0077(4) -0.0131(4)
S6 0.0334(5) 0.0349(5) 0.0383(5) 0.0044(4) -0.0178(4) -0.0132(4)
O1 0.0344(13) 0.0288(12) 0.0242(12) 0.0015(9) -0.0071(10) -0.0149(10)
O2 0.0255(12) 0.0207(11) 0.0211(11) 0.0004(8) -0.0067(9) -0.0076(9)
N1 0.0234(14) 0.0215(13) 0.0244(14) 0.0035(11) -0.0085(11) -0.0046(11)
N2 0.0255(14) 0.0164(13) 0.0266(15) -0.0010(10) -0.0066(11) -0.0027(11)
C1 0.038(2) 0.061(3) 0.065(3) 0.012(2) -0.004(2) -0.030(2)
C2 0.045(2) 0.057(3) 0.054(3) 0.021(2) -0.005(2) -0.032(2)
C3 0.058(3) 0.051(2) 0.038(2) -0.0081(18) -0.0141(19) -0.030(2)
C4 0.047(2) 0.053(2) 0.039(2) -0.0017(18) -0.0144(18) -0.0289(19)
C5 0.0305(18) 0.0315(18) 0.0279(18) -0.0045(14) -0.0017(14) -0.0115(15)
C6 0.0306(18) 0.0276(17) 0.0320(18) -0.0033(14) -0.0106(14) -0.0111(14)
C7 0.0274(17) 0.0157(15) 0.0360(19) 0.0036(13) -0.0089(14) -0.0062(13)
C8 0.0239(18) 0.043(2) 0.0314(19) -0.0059(16) -0.0020(14) 0.0003(16)
C9 0.0266(18) 0.047(2) 0.0231(18) -0.0022(15) -0.0116(14) -0.0031(16)
C10 0.0223(17) 0.0218(16) 0.050(2) 0.0033(15) -0.0084(15) -0.0071(13)
C11 0.0217(16) 0.0196(15) 0.038(2) 0.0007(13) -0.0061(14) -0.0057(13)
C12 0.0210(16) 0.0181(15) 0.0372(19) -0.0041(13) -0.0047(14) -0.0034(13)
C13 0.0180(15) 0.0184(15) 0.0328(18) 0.0001(12) -0.0071(13) -0.0055(12)
C14 0.091(3) 0.0224(18) 0.0265(19) -0.0042(14) -0.011(2) -0.014(2)
C15 0.100(4) 0.0253(19) 0.027(2) 0.0065(15) -0.019(2) -0.018(2)
C16 0.052(2) 0.0284(18) 0.0285(19) -0.0086(15) 0.0113(17) -0.0148(17)
C17 0.059(3) 0.0237(18) 0.032(2) 0.0016(14) 0.0076(18) -0.0132(17)
Mn2 0.0420(5) 0.0423(5) 0.0240(4) 0.0002(3) 0.0002(3) 0.0086(4)
N3 0.050(2) 0.054(2) 0.0324(19) 0.0025(16) 0.0062(16) -0.0049(17)
O3 0.0491(18) 0.0590(19) 0.0228(14) 0.0020(13) -0.0003(13) 0.0072(15)
C18 0.045(2) 0.055(3) 0.041(3) 0.007(2) -0.0014(19) 0.000(2)
C19 0.061(3) 0.038(2) 0.048(3) -0.0009(19) 0.002(2) 0.001(2)
C20 0.076(3) 0.022(2) 0.069(3) 0.001(2) 0.013(2) -0.005(2)
C21 0.096(4) 0.064(3) 0.048(3) -0.010(2) 0.029(3) -0.030(3)
C22 0.079(4) 0.070(3) 0.042(3) -0.004(2) 0.014(2) -0.024(3)
C23 0.122(5) 0.038(3) 0.127(6) -0.005(3) 0.006(4) -0.042(3)
C24 0.052(7) 0.057(5) 0.094(9) -0.006(5) 0.014(6) -0.018(5)
C25 0.042(5) 0.035(4) 0.067(6) 0.016(4) -0.002(4) -0.017(3)
C26 0.027(4) 0.035(4) 0.048(5) 0.010(4) 0.005(4) -0.016(4)
C27 0.047(5) 0.037(4) 0.024(4) 0.018(3) 0.000(4) -0.015(4)
C28 0.038(5) 0.036(4) 0.004(3) 0.006(3) 0.008(3) -0.005(4)
N4 0.033(4) 0.034(4) 0.023(4) 0.000(3) -0.003(4) -0.010(4)
C29 0.039(5) 0.031(4) 0.041(6) 0.010(4) 0.003(4) -0.008(4)
C30 0.027(5) 0.027(4) 0.047(5) 0.007(3) 0.007(4) -0.009(3)
C24A 0.051(6) 0.051(4) 0.060(6) -0.019(4) -0.024(5) -0.006(4)
C25A 0.117(8) 0.065(5) 0.056(6) -0.003(4) -0.006(6) -0.056(5)
C26A 0.038(5) 0.030(4) 0.103(8) 0.004(4) -0.019(5) -0.014(4)
C27A 0.059(6) 0.046(4) 0.047(5) 0.017(4) -0.021(4) -0.030(4)
C28A 0.075(8) 0.053(5) 0.040(6) 0.003(4) -0.005(6) -0.024(5)
N4A 0.045(5) 0.039(5) 0.025(5) -0.005(4) 0.005(4) -0.006(4)
C29A 0.036(5) 0.030(4) 0.028(5) -0.006(4) -0.005(4) -0.013(4)
C30A 0.023(4) 0.028(4) 0.084(8) -0.013(4) -0.002(4) -0.013(4)

loop_
_atom_type_symbol
_atom_type_description
_atom_type_scat_dispersion_real
_atom_type_scat_dispersion_imag
_atom_type_scat_source
C C 0.0033 0.0016 'International Tables Vol C Tables 4.2.6.8 and 6.1.1.4'
H H 0.0000 0.0000 'International Tables Vol C Tables 4.2.6.8 and 6.1.1.4'
N N 0.0061 0.0033 'International Tables Vol C Tables 4.2.6.8 and 6.1.1.4'
O O 0.0106 0.0060 'International Tables Vol C Tables 4.2.6.8 and 6.1.1.4'
S S 0.1246 0.1234 'International Tables Vol C Tables 4.2.6.8 and 6.1.1.4'
Mn Mn 0.3368 0.7283 'International Tables Vol C Tables 4.2.6.8 and 6.1.1.4'
Mo Mo -1.6832 0.6857 'International Tables Vol C Tables 4.2.6.8 and 6.1.1.4'

loop_
_geom_angle_atom_site_label_1
_geom_angle_atom_site_label_2
_geom_angle_atom_site_label_3
_geom_angle
_geom_angle_site_symmetry_1
_geom_angle_site_symmetry_3
Mo2 Mo1 S1 130.81(3) . .
Mo2 Mo1 S2 131.20(2) . .
Mo2 Mo1 S3 52.52(2) . .
Mo2 Mo1 S4 52.24(2) . .
Mo2 Mo1 O1 99.43(8) . .
S1 Mo1 S2 82.29(4) . .
S1 Mo1 S3 79.42(3) . .
S1 Mo1 S4 146.45(4) . .
S1 Mo1 O1 105.03(8) . .
S2 Mo1 S3 146.09(3) . .
S2 Mo1 S4 80.15(3) . .
S2 Mo1 O1 104.76(8) . .
S3 Mo1 S4 100.13(3) . .
S3 Mo1 O1 107.43(8) . .
S4 Mo1 O1 106.99(8) . .
Mo1 Mo2 S3 52.33(2) . .
Mo1 Mo2 S4 52.92(2) . .
Mo1 Mo2 S5 127.23(3) . .
Mo1 Mo2 S6 131.02(3) . .
Mo1 Mo2 O2 100.30(7) . .
S3 Mo2 S4 100.58(3) . .
S3 Mo2 S5 77.48(3) . .
S3 Mo2 S6 146.19(3) . .
S3 Mo2 O2 106.25(7) . .
S4 Mo2 S5 140.26(3) . .
S4 Mo2 S6 79.29(3) . .
S4 Mo2 O2 109.23(7) . .
S5 Mo2 S6 81.52(3) . .
S5 Mo2 O2 109.33(7) . .
S6 Mo2 O2 105.58(7) . .
O2 Mn1 O2 180.000(1) . 2_675
O2 Mn1 N1 92.88(9) . .
O2 Mn1 N1 87.12(9) . 2_675
O2 Mn1 N1 87.12(9) 2_675 .
O2 Mn1 N1 92.88(9) 2_675 2_675
O2 Mn1 N2 85.80(9) . 2_585
O2 Mn1 N2 94.20(9) 2_675 2_585
O2 Mn1 N2 94.20(9) . 1_645
O2 Mn1 N2 85.80(9) 2_675 1_645
N1 Mn1 N1 180.00(19) . 2_675
N1 Mn1 N2 87.61(9) . 2_585
N1 Mn1 N2 92.39(9) 2_675 2_585
N1 Mn1 N2 92.39(9) . 1_645
N1 Mn1 N2 87.61(9) 2_675 1_645
N2 Mn1 N2 180.00(13) 2_585 1_645
Mo1 S1 C1 103.13(15) . .
Mo1 S2 C2 107.11(14) . .
Mo1 S3 Mo2 75.16(3) . .
Mo1 S4 Mo2 74.84(2) . .
Mo2 S5 C3 108.78(13) . .
Mo2 S6 C4 103.60(13) . .
Mo2 O2 Mn1 171.06(12) . .
Mn1 N1 C5 122.9(2) . .
Mn1 N1 C9 120.6(2) . .
C5 N1 C9 116.4(3) . .
Mn1 N2 C15 128.9(2) 1_465 .
Mn1 N2 C16 116.4(2) 1_465 .
C15 N2 C16 114.6(3) . .
S1 C1 C2 109.8(3) . .
S2 C2 C1 111.3(3) . .
S5 C3 C4 111.2(2) . .
S6 C4 C3 109.7(3) . .
N1 C5 C6 123.4(3) . .
C5 C6 C7 120.3(3) . .
C6 C7 C8 115.8(3) . .
C6 C7 C10 122.3(3) . .
C8 C7 C10 121.8(3) . .
C7 C8 C9 120.8(3) . .
N1 C9 C8 123.2(3) . .
C7 C10 C11 111.5(3) . .
C10 C11 C12 113.0(3) . .
C11 C12 C13 111.4(3) . .
C12 C13 C14 123.6(3) . .
C12 C13 C17 121.5(3) . .
C14 C13 C17 114.9(3) . .
C13 C14 C15 121.0(3) . .
N2 C15 C14 123.9(4) . .
N2 C16 C17 124.3(3) . .
C13 C17 C16 120.9(3) . .
N3 Mn2 N3 180.00(16) . 2_666
N3 Mn2 O3 91.00(13) . .
N3 Mn2 O3 91.00(13) 2_666 2_666
N3 Mn2 O3 89.00(13) 2_666 .
N3 Mn2 O3 89.00(13) . 2_666
N3 Mn2 N4 84.9(4) 2_666 2_656
N3 Mn2 N4 95.1(8) 2_666 1_565
N3 Mn2 N4 95.1(4) . 2_656
N3 Mn2 N4 84.9(8) . 1_565
N3 Mn2 N4A 83.9(8) 2_666 1_565
N3 Mn2 N4A 96.1(8) . 1_565
N3 Mn2 N4A 96.1(4) 2_666 2_656
N3 Mn2 N4A 83.9(4) . 2_656
O3 Mn2 O3 180.000(1) . 2_666
O3 Mn2 N4 91.0(11) 2_666 2_656
O3 Mn2 N4 89.0(11) . 2_656
O3 Mn2 N4 89.0(14) 2_666 1_565
O3 Mn2 N4 91.0(14) . 1_565
O3 Mn2 N4A 92.4(12) 2_666 1_565
O3 Mn2 N4A 87.6(12) . 1_565
O3 Mn2 N4A 87.6(8) 2_666 2_656
O3 Mn2 N4A 92.4(8) . 2_656
N4 Mn2 N4 180.0(6) 2_656 1_565
N4 Mn2 N4A 168.4(8) 2_656 1_565
N4 Mn2 N4A 11.6(10) 1_565 1_565
N4 Mn2 N4A 11.6(6) 2_656 2_656
N4 Mn2 N4A 168.4(8) 1_565 2_656
N4A Mn2 N4A 180.0(7) 1_565 2_656
Mn2 N3 C18 119.8(3) . .
Mn2 N3 C22 123.1(4) . .
C18 N3 C22 116.8(5) . .
N3 C18 C19 123.4(5) . .
C18 C19 C20 119.1(5) . .
C19 C20 C21 116.8(5) . .
C19 C20 C23 121.1(5) . .
C21 C20 C23 122.0(5) . .
C20 C21 C22 120.1(5) . .
N3 C22 C21 123.8(5) . .
C20 C23 C24 122.1(7) . .
C20 C23 C24A 94.7(5) . .
C24 C23 C24A 32.8(5) . .
C23 C24 C25 134.0(11) . .
C24 C25 C26 136.4(10) . .
C25 C26 C27 119.2(5) . .
C25 C26 C30 120.7(5) . .
C27 C26 C30 120.0 . .
C26 C27 C28 120.0 . .
C27 C28 N4 120.0 . .
Mn2 N4 C28 116.5(4) 1_545 .
Mn2 N4 C29 123.2(4) 1_545 .
C28 N4 C29 120.0 . .
N4 C29 C30 120.0 . .
C26 C30 C29 120.0 . .
C23 C24A C25A 105.4(10) . .
C24A C25A C26A 100.7(11) . .
C25A C26A C27A 111.9(6) . .
C25A C26A C30A 127.1(6) . .
C27A C26A C30A 120.0 . .
C26A C27A C28A 120.0 . .
C27A C28A N4A 120.0 . .
Mn2 N4A C28A 121.3(3) 1_545 .
Mn2 N4A C29A 118.7(4) 1_545 .
C28A N4A C29A 120.0 . .
N4A C29A C30A 120.0 . .
C26A C30A C29A 120.0 . .

loop_
_geom_bond_atom_site_label_1
_geom_bond_atom_site_label_2
_geom_bond_distance
_geom_bond_site_symmetry_2
Mo1 Mo2 2.8483(4) .
Mo1 S1 2.4224(10) .
Mo1 S2 2.4458(9) .
Mo1 S3 2.3322(8) .
Mo1 S4 2.3544(8) .
Mo1 O1 1.686(2) .
Mo2 S3 2.3383(9) .
Mo2 S4 2.3328(8) .
Mo2 S5 2.4106(9) .
Mo2 S6 2.4224(9) .
Mo2 O2 1.730(2) .
Mn1 O2 2.269(2) .
Mn1 O2 2.269(2) 2_675
Mn1 N1 2.241(3) .
Mn1 N1 2.241(3) 2_675
Mn1 N2 2.304(2) 2_585
Mn1 N2 2.304(2) 1_645
S1 C1 1.832(4) .
S2 C2 1.820(4) .
S5 C3 1.834(4) .
S6 C4 1.823(4) .
N1 C5 1.338(4) .
N1 C9 1.344(4) .
N2 Mn1 2.304(2) 1_465
N2 C15 1.325(5) .
N2 C16 1.333(5) .
C1 C2 1.506(6) .
C3 C4 1.513(6) .
C5 C6 1.391(5) .
C6 C7 1.381(5) .
C7 C8 1.396(5) .
C7 C10 1.506(5) .
C8 C9 1.373(5) .
C10 C11 1.543(4) .
C11 C12 1.539(4) .
C12 C13 1.511(4) .
C13 C14 1.366(5) .
C13 C17 1.375(5) .
C14 C15 1.394(5) .
C16 C17 1.380(5) .
Mn2 N3 2.309(4) .
Mn2 N3 2.309(4) 2_666
Mn2 O3 2.178(3) .
Mn2 O3 2.178(3) 2_666
Mn2 N4 2.21(4) 2_656
Mn2 N4 2.21(4) 1_565
Mn2 N4A 2.35(3) 1_565
Mn2 N4A 2.35(3) 2_656
N3 C18 1.338(6) .
N3 C22 1.344(6) .
C18 C19 1.374(7) .
C19 C20 1.407(7) .
C20 C21 1.388(7) .
C20 C23 1.536(8) .
C21 C22 1.353(8) .
C23 C24 1.517(13) .
C23 C24A 1.790(11) .
C24 C25 1.277(14) .
C25 C26 1.519(9) .
C26 C27 1.390 .
C26 C30 1.390 .
C27 C28 1.390 .
C28 N4 1.390 .
N4 Mn2 2.211(5) 1_545
N4 C29 1.390 .
C29 C30 1.390 .
C24A C25A 0.965(11) .
C25A C26A 1.663(12) .
C26A C27A 1.390 .
C26A C30A 1.390 .
C27A C28A 1.390 .
C28A N4A 1.390 .
N4A Mn2 2.346(5) 1_545
N4A C29A 1.390 .
C29A C30A 1.390 .

loop_
_geom_hbond_atom_site_label_D
_geom_hbond_atom_site_label_H
_geom_hbond_atom_site_label_A
_geom_hbond_distance_DH
_geom_hbond_distance_HA
_geom_hbond_distance_DA
_geom_hbond_angle_DHA
O3 H3C S2 0.901(18) 2.28(2) 3.173(3) 171(4)

loop_
_geom_torsion_atom_site_label_1
_geom_torsion_atom_site_label_2
_geom_torsion_atom_site_label_3
_geom_torsion_atom_site_label_4
_geom_torsion
_geom_torsion_site_symmetry_1
_geom_torsion_site_symmetry_4
S1 Mo1 Mo2 S3 -14.59(5) . .
S1 Mo1 Mo2 S4 136.38(5) . .
S1 Mo1 Mo2 S5 6.87(5) . .
S1 Mo1 Mo2 S6 121.43(5) . .
S1 Mo1 Mo2 O2 -117.23(8) . .
S2 Mo1 Mo2 S3 -135.95(4) . .
S2 Mo1 Mo2 S4 15.02(4) . .
S2 Mo1 Mo2 S5 -114.50(5) . .
S2 Mo1 Mo2 S6 0.07(5) . .
S2 Mo1 Mo2 O2 121.40(8) . .
S3 Mo1 Mo2 S4 150.97(4) . .
S3 Mo1 Mo2 S5 21.46(4) . .
S3 Mo1 Mo2 S6 136.02(4) . .
S3 Mo1 Mo2 O2 -102.64(7) . .
S4 Mo1 Mo2 S3 -150.97(4) . .
S4 Mo1 Mo2 S5 -129.51(4) . .
S4 Mo1 Mo2 S6 -14.95(4) . .
S4 Mo1 Mo2 O2 106.39(7) . .
O1 Mo1 Mo2 S3 104.79(8) . .
O1 Mo1 Mo2 S4 -104.24(8) . .
O1 Mo1 Mo2 S5 126.25(8) . .
O1 Mo1 Mo2 S6 -119.19(8) . .
O1 Mo1 Mo2 O2 2.15(10) . .
Mo2 Mo1 S1 C1 -165.35(15) . .
S2 Mo1 S1 C1 -25.77(16) . .
S3 Mo1 S1 C1 -177.09(16) . .
S4 Mo1 S1 C1 -84.68(17) . .
O1 Mo1 S1 C1 77.52(18) . .
Mo2 Mo1 S2 C2 141.24(15) . .
S1 Mo1 S2 C2 1.95(16) . .
S3 Mo1 S2 C2 59.71(17) . .
S4 Mo1 S2 C2 153.24(16) . .
O1 Mo1 S2 C2 -101.64(18) . .
S1 Mo1 S3 Mo2 168.82(4) . .
S2 Mo1 S3 Mo2 110.31(5) . .
S4 Mo1 S3 Mo2 22.94(3) . .
O1 Mo1 S3 Mo2 -88.61(8) . .
S4 Mo2 S3 Mo1 -23.20(3) . .
S5 Mo2 S3 Mo1 -162.64(3) . .
S6 Mo2 S3 Mo1 -109.71(5) . .
O2 Mo2 S3 Mo1 90.59(7) . .
S3 Mo2 S4 Mo1 23.00(3) . .
S5 Mo2 S4 Mo1 106.10(5) . .
S6 Mo2 S4 Mo1 168.58(3) . .
O2 Mo2 S4 Mo1 -88.50(8) . .
S1 Mo1 S4 Mo2 -109.12(6) . .
S2 Mo1 S4 Mo2 -168.59(3) . .
S3 Mo1 S4 Mo2 -23.03(3) . .
O1 Mo1 S4 Mo2 88.86(8) . .
Mo1 Mo2 S5 C3 142.41(16) . .
S3 Mo2 S5 C3 159.66(16) . .
S4 Mo2 S5 C3 68.10(17) . .
S6 Mo2 S5 C3 6.33(16) . .
O2 Mo2 S5 C3 -97.29(17) . .
Mo1 Mo2 S6 C4 -161.90(14) . .
S3 Mo2 S6 C4 -80.92(16) . .
S4 Mo2 S6 C4 -173.99(15) . .
S5 Mo2 S6 C4 -28.96(14) . .
O2 Mo2 S6 C4 78.85(16) . .
Mo1 Mo2 O2 Mn1 -5.8(8) . .
S3 Mo2 O2 Mn1 -59.4(8) . .
S4 Mo2 O2 Mn1 48.3(8) . .
S5 Mo2 O2 Mn1 -141.5(7) . .
S6 Mo2 O2 Mn1 132.2(7) . .
O2 Mn1 O2 Mo2 25(74) 2_675 .
N1 Mn1 O2 Mo2 45.4(8) . .
N1 Mn1 O2 Mo2 -134.6(8) 2_675 .
N2 Mn1 O2 Mo2 132.8(8) 2_585 .
N2 Mn1 O2 Mo2 -47.2(8) 1_645 .
O2 Mn1 N1 C5 -156.3(2) . .
O2 Mn1 N1 C5 23.7(2) 2_675 .
O2 Mn1 N1 C9 26.7(3) . .
O2 Mn1 N1 C9 -153.3(3) 2_675 .
N1 Mn1 N1 C5 49(100) 2_675 .
N1 Mn1 N1 C9 -128(100) 2_675 .
N2 Mn1 N1 C5 118.0(3) 2_585 .
N2 Mn1 N1 C5 -62.0(3) 1_645 .
N2 Mn1 N1 C9 -59.0(3) 2_585 .
N2 Mn1 N1 C9 121.0(3) 1_645 .
Mo1 S1 C1 C2 52.9(3) . .
S1 C1 C2 S2 -54.9(4) . .
Mo1 S2 C2 C1 29.3(4) . .
Mo2 S5 C3 C4 23.7(3) . .
S5 C3 C4 S6 -50.9(4) . .
Mo2 S6 C4 C3 53.6(3) . .
Mn1 N1 C5 C6 -174.6(3) . .
C9 N1 C5 C6 2.5(5) . .
N1 C5 C6 C7 -0.2(5) . .
C5 C6 C7 C8 -2.1(5) . .
C5 C6 C7 C10 175.9(3) . .
C6 C7 C8 C9 2.0(5) . .
C10 C7 C8 C9 -176.0(3) . .
Mn1 N1 C9 C8 174.6(3) . .
C5 N1 C9 C8 -2.6(5) . .
C7 C8 C9 N1 0.3(6) . .
C6 C7 C10 C11 -104.5(4) . .
C8 C7 C10 C11 73.4(4) . .
C7 C10 C11 C12 178.7(3) . .
C10 C11 C12 C13 172.5(3) . .
C11 C12 C13 C14 94.5(4) . .
C11 C12 C13 C17 -85.2(4) . .
C12 C13 C14 C15 -176.5(4) . .
C17 C13 C14 C15 3.2(6) . .
Mn1 N2 C15 C14 172.0(4) 1_465 .
C16 N2 C15 C14 -4.8(7) . .
C13 C14 C15 N2 1.4(8) . .
Mn1 N2 C16 C17 -173.5(3) 1_465 .
C15 N2 C16 C17 3.7(6) . .
C12 C13 C17 C16 175.5(4) . .
C14 C13 C17 C16 -4.2(6) . .
N2 C16 C17 C13 0.8(6) . .
N3 Mn2 N3 C18 -21(100) 2_666 .
N3 Mn2 N3 C22 153(100) 2_666 .
O3 Mn2 N3 C18 4.0(3) . .
O3 Mn2 N3 C18 -176.0(3) 2_666 .
O3 Mn2 N3 C22 177.4(4) . .
O3 Mn2 N3 C22 -2.6(4) 2_666 .
N4 Mn2 N3 C18 -85.1(11) 2_656 .
N4 Mn2 N3 C18 94.9(15) 1_565 .
N4 Mn2 N3 C22 88.3(12) 2_656 .
N4 Mn2 N3 C22 -91.7(15) 1_565 .
N4A Mn2 N3 C18 91.7(12) 1_565 .
N4A Mn2 N3 C18 -88.3(8) 2_656 .
N4A Mn2 N3 C22 -94.9(12) 1_565 .
N4A Mn2 N3 C22 85.1(8) 2_656 .
Mn2 N3 C18 C19 171.8(3) . .
C22 N3 C18 C19 -2.0(6) . .
N3 C18 C19 C20 0.0(6) . .
C18 C19 C20 C21 1.6(6) . .
C18 C19 C20 C23 -174.5(4) . .
C19 C20 C21 C22 -1.3(7) . .
C23 C20 C21 C22 174.8(5) . .
Mn2 N3 C22 C21 -171.2(4) . .
C18 N3 C22 C21 2.4(7) . .
C20 C21 C22 N3 -0.7(8) . .
C19 C20 C23 C24 106.2(8) . .
C19 C20 C23 C24A 87.0(6) . .
C21 C20 C23 C24 -69.8(9) . .
C21 C20 C23 C24A -88.9(6) . .
C20 C23 C24 C25 -113.9(15) . .
C24A C23 C24 C25 -76.7(15) . .
C23 C24 C25 C26 141.4(12) . .
C24 C25 C26 C27 -91.5(14) . .
C24 C25 C26 C30 91.9(15) . .
C25 C26 C27 C28 -176.6(8) . .
C30 C26 C27 C28 0.0 . .
C26 C27 C28 N4 0.0 . .
C27 C28 N4 Mn2 -174.6(7) . 1_545
C27 C28 N4 C29 0.0 . .
Mn2 N4 C29 C30 174.2(7) 1_545 .
C28 N4 C29 C30 0.0 . .
N4 C29 C30 C26 0.0 . .
C25 C26 C30 C29 176.6(8) . .
C27 C26 C30 C29 0.0 . .
C20 C23 C24A C25A -122.1(13) . .
C24 C23 C24A C25A 88.8(15) . .
C23 C24A C25A C26A -161.2(7) . .
C24A C25A C26A C27A -103.7(12) . .
C24A C25A C26A C30A 87.9(13) . .
C25A C26A C27A C28A -169.4(7) . .
C30A C26A C27A C28A 0.0 . .
C26A C27A C28A N4A 0.0 . .
C27A C28A N4A Mn2 -177.8(7) . 1_545
C27A C28A N4A C29A 0.0 . .
Mn2 N4A C29A C30A 177.9(6) 1_545 .
C28A N4A C29A C30A 0.0 . .
N4A C29A C30A C26A 0.0 . .
C25A C26A C30A C29A 167.6(8) . .
C27A C26A C30A C29A 0.0 . .
